data_7156262
loop_
_publ_author_name
'Alzahrani, Abdullah'
'Mirallai, Styliana I.'
'Chalmers, Benjamin A.'
'McArdle, Patrick'
'Aldabbagh, Fawaz'

_publ_section_title
;
 Synthesis of N-[(dialkylamino)methyl]acrylamides and
 N-[(dialkylamino)methyl]methacrylamides from Schiff base salts: useful
 building blocks for smart polymers.
;
_journal_issue 22
_journal_name_full 'Organic &amp; biomolecular chemistry'
_journal_page_first 4108
_journal_page_last 4116
_journal_paper_doi 10.1039/c8ob00811f
_journal_volume 16
_journal_year 2018
_chemical_formula_sum 'C8 H18 Cl N O'
_chemical_formula_weight 179.68
_space_group_crystal_system monoclinic
_space_group_IT_number 14
_space_group_name_Hall '-P 2ybc'
_space_group_name_H-M_alt 'P 1 21/c 1'
_symmetry_space_group_name_Hall '-P 2ybc'
_symmetry_space_group_name_H-M 'P 1 21/c 1'
_atom_sites_solution_hydrogens geom
_audit_creation_method SHELXL-2017/1
_audit_update_record
;
2018-01-24 deposited with the CCDC.
2018-05-09 downloaded from the CCDC.
;
_cell_angle_alpha 90
_cell_angle_beta 90.269(13)
_cell_angle_gamma 90
_cell_formula_units_Z 4
_cell_length_a 11.3190(18)
_cell_length_b 10.9194(16)
_cell_length_c 7.7658(10)
_cell_measurement_reflns_used 2163
_cell_measurement_temperature 150.0(1)
_cell_measurement_theta_max 28.0840
_cell_measurement_theta_min 4.1450
_cell_volume 959.8(2)
_computing_cell_refinement
; 
crysalispro, agilent technologies, 
version 1.171.37.35 (release 13-08-2014 crysalis171 .net) 
(compiled aug 13 2014,18:06:01) 
;
_computing_data_collection
; 
crysalispro, agilent technologies, 
version 1.171.37.35 (release 13-08-2014 crysalis171 .net) 
(compiled aug 13 2014,18:06:01) 
;
_computing_data_reduction
; 
crysalispro, agilent technologies, 
version 1.171.37.35 (release 13-08-2014 crysalis171 .net) 
(compiled aug 13 2014,18:06:01) 
;
_computing_molecular_graphics 'ORTEX - P. McArdle, J.Appl.Cryst.,1995,28,65-65.'
_computing_publication_material 'Oscail - P. McArdle, J.Appl.Cryst.,2017,50,320-326.'
_computing_structure_refinement 'SHELXL-2017/1 (Sheldrick, 2017)'
_computing_structure_solution 'SHELXT 2014/5 (Sheldrick, 2014)'
_diffrn_ambient_temperature 150.0(1)
_diffrn_detector_area_resol_mean 16.1048
_diffrn_measured_fraction_theta_full 0.998
_diffrn_measured_fraction_theta_max 0.932
_diffrn_measurement_device_type 'xcalibur, sapphire3'
_diffrn_measurement_method '\w scans'
_diffrn_radiation_type MoK\a
_diffrn_radiation_wavelength 0.71073
_diffrn_reflns_av_R_equivalents 0.0709
_diffrn_reflns_av_unetI/netI 0.0725
_diffrn_reflns_Laue_measured_fraction_full 0.998
_diffrn_reflns_Laue_measured_fraction_max 0.932
_diffrn_reflns_limit_h_max 15
_diffrn_reflns_limit_h_min -15
_diffrn_reflns_limit_k_max 14
_diffrn_reflns_limit_k_min -14
_diffrn_reflns_limit_l_max 10
_diffrn_reflns_limit_l_min -8
_diffrn_reflns_number 7528
_diffrn_reflns_point_group_measured_fraction_full 0.998
_diffrn_reflns_point_group_measured_fraction_max 0.932
_diffrn_reflns_theta_full 25.242
_diffrn_reflns_theta_max 29.273
_diffrn_reflns_theta_min 3.600
_diffrn_source 'enhance (mo) x-ray source'
_exptl_absorpt_coefficient_mu 0.347
_exptl_absorpt_correction_T_max 1.00000
_exptl_absorpt_correction_T_min 0.92227
_exptl_absorpt_correction_type multi-scan
_exptl_absorpt_process_details
; 
crysalispro, agilent technologies, 
version 1.171.37.35 (release 13-08-2014 crysalis171 .net) 
(compiled aug 13 2014,18:06:01) 
;
_exptl_crystal_colour Colourless
_exptl_crystal_density_diffrn 1.243
_exptl_crystal_description Parallelepiped
_exptl_crystal_F_000 392
_exptl_crystal_size_max 0.50
_exptl_crystal_size_mid 0.40
_exptl_crystal_size_min 0.20
_refine_diff_density_max 0.396
_refine_diff_density_min -0.398
_refine_diff_density_rms 0.080
_refine_ls_extinction_method none
_refine_ls_goodness_of_fit_ref 1.119
_refine_ls_hydrogen_treatment constr
_refine_ls_matrix_type full
_refine_ls_number_parameters 147
_refine_ls_number_reflns 2345
_refine_ls_number_restraints 102
_refine_ls_restrained_S_all 1.107
_refine_ls_R_factor_all 0.0992
_refine_ls_R_factor_gt 0.0857
_refine_ls_shift/su_max 0.000
_refine_ls_shift/su_mean 0.000
_refine_ls_structure_factor_coef Fsqd
_refine_ls_weighting_details 'w=1/[\s^2^(Fo^2^)+(0.0600P)^2^+2.5766P] where P=(Fo^2^+2Fc^2^)/3'
_refine_ls_weighting_scheme calc
_refine_ls_wR_factor_gt 0.2083
_refine_ls_wR_factor_ref 0.2182
_reflns_Friedel_coverage 0.000
_reflns_number_gt 1949
_reflns_number_total 2345
_reflns_threshold_expression 'I > 2\s(I)'
_cod_data_source_file c8ob00811f2.cif
_cod_data_source_block azosm
_cod_depositor_comments 'Adding full bibliography for 7156261--7156262.cif.'
_cod_database_code 7156262
_shelx_shelxl_version_number 2017/1
_shelx_space_group_comment
; 
The symmetry employed for this shelxl refinement is uniquely defined 
by the following loop, which should always be used as a source of 
symmetry information in preference to the above space-group names. 
They are only intended as comments. 
;
_shelx_estimated_absorpt_t_min 0.846
_shelx_estimated_absorpt_t_max 0.934

loop_
_space_group_symop_operation_xyz
'x, y, z'
'x, -y+1/2, z+1/2'
'-x, -y, -z'
'-x, y-1/2, -z-1/2'

loop_
_atom_site_label
_atom_site_type_symbol
_atom_site_fract_x
_atom_site_fract_y
_atom_site_fract_z
_atom_site_U_iso_or_equiv
_atom_site_adp_type
_atom_site_occupancy
_atom_site_site_symmetry_order
_atom_site_calc_flag
_atom_site_refinement_flags_posn
_atom_site_refinement_flags_adp
_atom_site_refinement_flags_occupancy
_atom_site_disorder_assembly
_atom_site_disorder_group
Cl1 Cl 0.81004(11) 0.98048(10) 0.83094(15) 0.0335(3) Uani 1 1 d . . . . .
O1 O 0.8932(4) 0.7716(3) 0.6155(4) 0.0475(10) Uani 1 1 d . . . . .
H1O1 H 0.873106 0.826814 0.680598 0.062 Uiso 1 1 calc R U . . .
N1 N 0.8218(3) 0.5815(3) 0.7268(5) 0.0297(8) Uani 1 1 d . . . . .
H1 H 0.798782 0.556532 0.610174 0.039 Uiso 1 1 calc R U . . .
C1 C 0.8646(4) 0.4692(5) 0.8200(8) 0.0431(12) Uani 1 1 d . . . . .
H1A H 0.904101 0.497765 0.923571 0.056 Uiso 1 1 calc R U . A 1
H1B H 0.925130 0.432933 0.748190 0.056 Uiso 1 1 calc R U . A 1
C2 C 0.7826(13) 0.3636(14) 0.876(2) 0.046(3) Uani 0.4 1 d . . P B 1
H2A H 0.823695 0.289556 0.841561 0.060 Uiso 0.4 1 calc R U P B 1
H2B H 0.785053 0.364692 1.000562 0.060 Uiso 0.4 1 calc R U P B 1
C2A C 0.8061(10) 0.3587(8) 0.7688(14) 0.047(2) Uani 0.6 1 d . . P B 2
H2A1 H 0.830352 0.351614 0.649607 0.061 Uiso 0.6 1 calc R U P B 2
H2A2 H 0.852323 0.297379 0.829278 0.061 Uiso 0.6 1 calc R U P B 2
C3 C 0.6710(16) 0.3433(14) 0.836(3) 0.055(4) Uani 0.4 1 d . . P B 1
H3A H 0.624636 0.380762 0.926903 0.071 Uiso 0.4 1 calc R U P B 1
H3B H 0.659002 0.255597 0.846157 0.071 Uiso 0.4 1 calc R U P B 1
C3A C 0.6999(11) 0.3059(12) 0.7641(15) 0.055(3) Uani 0.6 1 d . . P B 2
H3A1 H 0.690769 0.260890 0.870912 0.071 Uiso 0.6 1 calc R U P B 2
H3A2 H 0.701158 0.245945 0.672037 0.071 Uiso 0.6 1 calc R U P B 2
C4 C 0.6119(8) 0.3832(9) 0.6606(12) 0.048(2) Uani 0.7 1 d . . P B 1
H4A H 0.666763 0.417468 0.578047 0.062 Uiso 0.7 1 calc R U P B 1
H4B H 0.562718 0.320569 0.608211 0.062 Uiso 0.7 1 calc R U P B 1
C4A C 0.568(3) 0.398(3) 0.735(5) 0.074(9) Uani 0.3 1 d . . P B 2
H4A1 H 0.544857 0.380968 0.616785 0.097 Uiso 0.3 1 calc R U P B 2
H4A2 H 0.509707 0.356080 0.805005 0.097 Uiso 0.3 1 calc R U P B 2
C5 C 0.5509(14) 0.4682(19) 0.751(3) 0.056(4) Uani 0.5 1 d . . P B 1
H5A H 0.504713 0.424144 0.835784 0.073 Uiso 0.5 1 calc R U P B 1
H5B H 0.495008 0.505345 0.671674 0.073 Uiso 0.5 1 calc R U P B 1
C5A C 0.5386(15) 0.5200(17) 0.755(2) 0.052(3) Uani 0.5 1 d . . P B 2
H5A1 H 0.465755 0.531270 0.690559 0.067 Uiso 0.5 1 calc R U P B 2
H5A2 H 0.518003 0.529191 0.875402 0.067 Uiso 0.5 1 calc R U P B 2
C6 C 0.6197(15) 0.5851(15) 0.857(3) 0.065(4) Uani 0.4 1 d . . P B 1
H6A H 0.560447 0.648565 0.870812 0.084 Uiso 0.4 1 calc R U P B 1
H6B H 0.636375 0.554461 0.972092 0.084 Uiso 0.4 1 calc R U P B 1
C6A C 0.6021(8) 0.6120(11) 0.7193(19) 0.063(3) Uani 0.6 1 d . . P B 2
H6A1 H 0.551931 0.683300 0.733165 0.082 Uiso 0.6 1 calc R U P B 2
H6A2 H 0.619368 0.606188 0.597300 0.082 Uiso 0.6 1 calc R U P B 2
C7 C 0.7172(4) 0.6422(6) 0.8072(9) 0.0534(16) Uani 1 1 d . . . . .
H7A H 0.747080 0.684933 0.907948 0.069 Uiso 1 1 calc R U . B 1
H7B H 0.691879 0.704993 0.726757 0.069 Uiso 1 1 calc R U . B 1
C8 C 0.9239(4) 0.6696(5) 0.7108(6) 0.0365(10) Uani 1 1 d . . . . .
H8A H 0.949275 0.695009 0.824749 0.047 Uiso 1 1 calc R U . . .
H8B H 0.989703 0.628399 0.655967 0.047 Uiso 1 1 calc R U . . .

loop_
_atom_site_aniso_label
_atom_site_aniso_U_11
_atom_site_aniso_U_22
_atom_site_aniso_U_33
_atom_site_aniso_U_23
_atom_site_aniso_U_13
_atom_site_aniso_U_12
Cl1 0.0411(6) 0.0324(5) 0.0270(5) 0.0044(4) 0.0030(5) 0.0021(5)
O1 0.081(3) 0.033(2) 0.0285(17) -0.0013(15) 0.0055(17) 0.0031(19)
N1 0.0329(18) 0.0276(18) 0.0287(17) -0.0021(14) -0.0033(15) 0.0085(15)
C1 0.034(2) 0.044(3) 0.051(3) 0.018(3) -0.003(2) 0.0071(19)
C2 0.051(6) 0.034(6) 0.054(8) 0.002(6) 0.003(6) -0.002(5)
C2A 0.065(5) 0.031(4) 0.044(5) 0.009(4) 0.012(4) 0.011(4)
C3 0.060(7) 0.023(7) 0.081(10) 0.006(7) -0.011(8) -0.010(6)
C3A 0.066(6) 0.046(7) 0.053(6) 0.015(5) -0.010(5) -0.001(5)
C4 0.048(5) 0.053(5) 0.043(4) 0.001(4) -0.001(4) -0.016(4)
C4A 0.053(11) 0.067(9) 0.10(2) -0.038(13) -0.032(14) -0.001(9)
C5 0.026(6) 0.074(10) 0.070(9) -0.012(9) -0.008(5) 0.006(6)
C5A 0.037(7) 0.077(8) 0.042(7) -0.002(8) -0.008(5) 0.009(5)
C6 0.046(7) 0.044(8) 0.105(14) -0.008(8) 0.010(8) 0.000(5)
C6A 0.028(4) 0.056(6) 0.105(9) -0.049(6) -0.027(5) 0.014(4)
C7 0.028(2) 0.065(4) 0.068(4) -0.033(3) -0.006(2) 0.006(2)
C8 0.039(2) 0.038(3) 0.032(2) -0.0030(19) 0.0034(19) 0.0019(19)

loop_
_atom_type_symbol
_atom_type_description
_atom_type_scat_dispersion_real
_atom_type_scat_dispersion_imag
_atom_type_scat_source
C C 0.0033 0.0016 'International Tables Vol C Tables 4.2.6.8 and 6.1.1.4'
H H 0.0000 0.0000 'International Tables Vol C Tables 4.2.6.8 and 6.1.1.4'
N N 0.0061 0.0033 'International Tables Vol C Tables 4.2.6.8 and 6.1.1.4'
O O 0.0106 0.0060 'International Tables Vol C Tables 4.2.6.8 and 6.1.1.4'
Cl Cl 0.1484 0.1585 'International Tables Vol C Tables 4.2.6.8 and 6.1.1.4'

loop_
_geom_angle_atom_site_label_1
_geom_angle_atom_site_label_2
_geom_angle_atom_site_label_3
_geom_angle
C8 O1 H1O1 109.5
C7 N1 C1 114.5(4)
C7 N1 C8 111.1(4)
C1 N1 C8 108.3(4)
C7 N1 H1 107.6
C1 N1 H1 107.6
C8 N1 H1 107.6
C2A C1 N1 114.0(6)
N1 C1 C2 123.5(7)
N1 C1 H1A 106.5
C2 C1 H1A 106.5
N1 C1 H1B 106.5
C2 C1 H1B 106.5
H1A C1 H1B 106.5
C3 C2 C1 129.6(14)
C3 C2 H2A 104.9
C1 C2 H2A 104.9
C3 C2 H2B 104.9
C1 C2 H2B 104.9
H2A C2 H2B 105.8
C3A C2A C1 142.0(10)
C3A C2A H2A1 101.5
C1 C2A H2A1 101.5
C3A C2A H2A2 101.5
C1 C2A H2A2 101.5
H2A1 C2A H2A2 104.6
C2 C3 C4 123.8(16)
C2 C3 H3A 106.4
C4 C3 H3A 106.4
C2 C3 H3B 106.4
C4 C3 H3B 106.4
H3A C3 H3B 106.5
C2A C3A C4A 120.4(14)
C2A C3A H3A1 107.2
C4A C3A H3A1 107.2
C2A C3A H3A2 107.2
C4A C3A H3A2 107.2
H3A1 C3A H3A2 106.9
C5 C4 C3 87.5(12)
C5 C4 H4A 114.1
C3 C4 H4A 114.1
C5 C4 H4B 114.1
C3 C4 H4B 114.1
H4A C4 H4B 111.3
C5A C4A C3A 136(2)
C5A C4A H4A1 103.2
C3A C4A H4A1 103.2
C5A C4A H4A2 103.2
C3A C4A H4A2 103.2
H4A1 C4A H4A2 105.2
C4 C5 C6 122.1(13)
C4 C5 H5A 106.8
C6 C5 H5A 106.8
C4 C5 H5B 106.8
C6 C5 H5B 106.8
H5A C5 H5B 106.7
C6A C5A C4A 127(2)
C6A C5A H5A1 105.5
C4A C5A H5A1 105.5
C6A C5A H5A2 105.5
C4A C5A H5A2 105.5
H5A1 C5A H5A2 106.1
C7 C6 C5 126.0(16)
C7 C6 H6A 105.8
C5 C6 H6A 105.8
C7 C6 H6B 105.8
C5 C6 H6B 105.8
H6A C6 H6B 106.2
C5A C6A C7 124.4(13)
C5A C6A H6A1 106.2
C7 C6A H6A1 106.2
C5A C6A H6A2 106.2
C7 C6A H6A2 106.2
H6A1 C6A H6A2 106.4
C6 C7 N1 125.1(9)
N1 C7 C6A 113.5(6)
C6 C7 H7A 106.0
N1 C7 H7A 106.0
C6 C7 H7B 106.0
N1 C7 H7B 106.0
H7A C7 H7B 106.3
O1 C8 N1 111.6(4)
O1 C8 H8A 109.3
N1 C8 H8A 109.3
O1 C8 H8B 109.3
N1 C8 H8B 109.3
H8A C8 H8B 108.0

loop_
_geom_bond_atom_site_label_1
_geom_bond_atom_site_label_2
_geom_bond_distance
O1 C8 1.380(6)
O1 H1O1 0.8200
N1 C7 1.496(6)
N1 C1 1.503(6)
N1 C8 1.509(6)
N1 H1 0.9800
C1 C2A 1.432(12)
C1 C2 1.543(15)
C1 H1A 0.9700
C1 H1B 0.9700
C2 C3 1.32(2)
C2 H2A 0.9700
C2 H2B 0.9700
C2A C3A 1.332(16)
C2A H2A1 0.9700
C2A H2A2 0.9700
C3 C4 1.58(2)
C3 H3A 0.9700
C3 H3B 0.9700
C3A C4A 1.82(3)
C3A H3A1 0.9700
C3A H3A2 0.9700
C4 C5 1.35(2)
C4 H4A 0.9700
C4 H4B 0.9700
C4A C5A 1.38(3)
C4A H4A1 0.9700
C4A H4A2 0.9700
C5 C6 1.71(3)
C5 H5A 0.9700
C5 H5B 0.9700
C5A C6A 1.27(2)
C5A H5A1 0.9700
C5A H5A2 0.9700
C6 C7 1.328(17)
C6 H6A 0.9700
C6 H6B 0.9700
C6A C7 1.505(10)
C6A H6A1 0.9700
C6A H6A2 0.9700
C7 H7A 0.9700
C7 H7B 0.9700
C8 H8A 0.9700
C8 H8B 0.9700

loop_
_geom_hbond_atom_site_label_D
_geom_hbond_atom_site_label_H
_geom_hbond_atom_site_label_A
_geom_hbond_distance_DH
_geom_hbond_distance_HA
_geom_hbond_distance_DA
_geom_hbond_angle_DHA
_geom_hbond_site_symmetry_A
_geom_hbond_publ_flag
O1 H1O1 Cl1 0.82 2.17 2.984(4) 174.2 . yes
N1 H1 Cl1 0.98 2.21 3.150(4) 160.3 2_564 yes
C7 H7A^a O1 0.97 2.35 3.247(7) 152.9 2_565 yes
C8 H8A O1 0.97 2.38 3.229(6) 146.3 2_565 yes
C8 H8B Cl1 0.97 2.78 3.667(5) 151.6 4_757 yes

loop_
_geom_torsion_atom_site_label_1
_geom_torsion_atom_site_label_2
_geom_torsion_atom_site_label_3
_geom_torsion_atom_site_label_4
_geom_torsion
C7 N1 C1 C2A 86.9(7)
C8 N1 C1 C2A -148.5(6)
C7 N1 C1 C2 49.5(10)
C8 N1 C1 C2 174.1(9)
N1 C1 C2 C3 10(2)
N1 C1 C2A C3A -61.5(17)
C1 C2 C3 C4 31(3)
C1 C2A C3A C4A 32(2)
C2 C3 C4 C5 -109.7(19)
C2A C3A C4A C5A -19(5)
C3 C4 C5 C6 63.4(19)
C3A C4A C5A C6A 39(6)
C4 C5 C6 C7 34(3)
C4A C5A C6A C7 -64(3)
C5 C6 C7 N1 -39(2)
C1 N1 C7 C6 -48.2(15)
C8 N1 C7 C6 -171.3(14)
C1 N1 C7 C6A -100.4(8)
C8 N1 C7 C6A 136.5(8)
C5A C6A C7 N1 87.4(15)
C7 N1 C8 O1 -57.7(5)
C1 N1 C8 O1 175.7(4)
